data_1503748
loop_
_publ_author_name
'Shintani, Ryo'
'Murakami, Masataka'
'Hayashi, Tamio'

_publ_section_title
;
 Stereoselective synthesis of nipecotic acid derivatives via
 palladium-catalyzed decarboxylative cyclization of
 gamma-methylidene-delta-valerolactones with imines.
;
_journal_issue 2
_journal_name_full 'Organic letters'
_journal_page_first 457
_journal_page_last 459
_journal_paper_doi 10.1021/ol802569q
_journal_volume 11
_journal_year 2009
_chemical_formula_sum 'C22 H28 N O5 P S'
_chemical_formula_weight 449.48
_chemical_name_systematic
; 
 ? 
;
_space_group_IT_number 61
_symmetry_cell_setting orthorhombic
_symmetry_Int_Tables_number 61
_symmetry_space_group_name_Hall '-P 2ac 2ab'
_symmetry_space_group_name_H-M 'P b c a'
_atom_sites_solution_hydrogens geom
_atom_sites_solution_primary direct
_atom_sites_solution_secondary difmap
_audit_creation_method SHELXL-97
_cell_angle_alpha 90.00
_cell_angle_beta 90.00
_cell_angle_gamma 90.00
_cell_formula_units_Z 8
_cell_length_a 12.596(3)
_cell_length_b 17.629(4)
_cell_length_c 20.182(3)
_cell_measurement_reflns_used 31494
_cell_measurement_temperature 123(2)
_cell_measurement_theta_max 27.5
_cell_measurement_theta_min 3.0
_cell_volume 4481.5(16)
_computing_structure_refinement 'SHELXL-97 (Sheldrick, 1997)'
_computing_structure_solution 'SHELXS-97 (Sheldrick, 1990)'
_diffrn_ambient_temperature 123(2)
_diffrn_detector_area_resol_mean 10.00
_diffrn_measured_fraction_theta_full 0.998
_diffrn_measured_fraction_theta_max 0.998
_diffrn_measurement_device_type 'Rigaku RAXIS-RAPID'
_diffrn_measurement_method \w
_diffrn_radiation_monochromator graphite
_diffrn_radiation_source 'fine-focus sealed tube'
_diffrn_radiation_type MoK\a
_diffrn_radiation_wavelength 0.71075
_diffrn_reflns_av_R_equivalents 0.0414
_diffrn_reflns_av_sigmaI/netI 0.0260
_diffrn_reflns_limit_h_max 16
_diffrn_reflns_limit_h_min -16
_diffrn_reflns_limit_k_max 22
_diffrn_reflns_limit_k_min -22
_diffrn_reflns_limit_l_max 25
_diffrn_reflns_limit_l_min -26
_diffrn_reflns_number 39914
_diffrn_reflns_theta_full 27.48
_diffrn_reflns_theta_max 27.48
_diffrn_reflns_theta_min 3.00
_exptl_absorpt_coefficient_mu 0.249
_exptl_absorpt_correction_T_max 0.9519
_exptl_absorpt_correction_T_min 0.9291
_exptl_absorpt_correction_type none
_exptl_crystal_colour colorless
_exptl_crystal_density_diffrn 1.332
_exptl_crystal_density_method 'not measured'
_exptl_crystal_description prism
_exptl_crystal_F_000 1904
_exptl_crystal_size_max 0.30
_exptl_crystal_size_mid 0.30
_exptl_crystal_size_min 0.20
_refine_diff_density_max 0.905
_refine_diff_density_min -0.500
_refine_diff_density_rms 0.057
_refine_ls_extinction_method none
_refine_ls_goodness_of_fit_ref 1.037
_refine_ls_hydrogen_treatment constr
_refine_ls_matrix_type full
_refine_ls_number_parameters 317
_refine_ls_number_reflns 5132
_refine_ls_number_restraints 358
_refine_ls_restrained_S_all 1.055
_refine_ls_R_factor_all 0.0590
_refine_ls_R_factor_gt 0.0484
_refine_ls_shift/su_max 0.001
_refine_ls_shift/su_mean 0.000
_refine_ls_structure_factor_coef Fsqd
_refine_ls_weighting_details 'calc w=1/[\s^2^(Fo^2^)+(0.0626P)^2^+4.1851P] where P=(Fo^2^+2Fc^2^)/3'
_refine_ls_weighting_scheme calc
_refine_ls_wR_factor_gt 0.1265
_refine_ls_wR_factor_ref 0.1321
_reflns_number_gt 4246
_reflns_number_total 5132
_reflns_threshold_expression >2sigma(I)
_cod_data_source_file ol802569q_si_001.cif
_cod_data_source_block shelxl
_cod_original_cell_volume 4481.2(16)
_cod_database_code 1503748

loop_
_symmetry_equiv_pos_as_xyz
'x, y, z'
'-x+1/2, y+1/2, z'
'x, -y+1/2, z+1/2'
'-x+1/2, -y, z+1/2'
'-x, -y, -z'
'x-1/2, -y-1/2, -z'
'-x, y-1/2, -z-1/2'
'x-1/2, y, -z-1/2'

loop_
_atom_site_label
_atom_site_type_symbol
_atom_site_fract_x
_atom_site_fract_y
_atom_site_fract_z
_atom_site_U_iso_or_equiv
_atom_site_adp_type
_atom_site_occupancy
_atom_site_symmetry_multiplicity
_atom_site_calc_flag
_atom_site_refinement_flags
_atom_site_disorder_assembly
_atom_site_disorder_group
C1 C 0.00457(15) 0.06096(10) 0.12955(9) 0.0197(4) Uani 1 1 d U A .
H1 H 0.0234 0.0389 0.0855 0.024 Uiso 1 1 calc R . .
C2 C 0.10076(15) 0.04388(10) 0.17642(9) 0.0202(4) Uani 1 1 d DU . .
C3 C 0.07167(16) 0.05712(11) 0.24951(9) 0.0236(4) Uani 1 1 d U A .
H2 H 0.1302 0.0384 0.2779 0.028 Uiso 1 1 calc R . .
H3 H 0.0640 0.1123 0.2574 0.028 Uiso 1 1 calc R . .
C4 C -0.02986(16) 0.01773(12) 0.26899(10) 0.0250(4) Uani 1 1 d U . .
C5 C -0.12147(16) 0.02986(13) 0.22242(10) 0.0269(4) Uani 1 1 d U A .
H4 H -0.1794 -0.0059 0.2334 0.032 Uiso 1 1 calc R . .
H5 H -0.1490 0.0821 0.2276 0.032 Uiso 1 1 calc R . .
C6 C -0.04001(19) -0.02364(14) 0.32363(11) 0.0347(5) Uani 1 1 d U A .
H6 H -0.1063 -0.0464 0.3340 0.042 Uiso 1 1 calc R . .
H7 H 0.0190 -0.0305 0.3523 0.042 Uiso 1 1 calc R . .
N1 N -0.08755(13) 0.01798(9) 0.15346(8) 0.0217(3) Uani 1 1 d U . .
C7 C -0.01789(15) 0.14508(10) 0.11737(10) 0.0225(4) Uani 1 1 d U . .
C8 C -0.0454(2) 0.19826(13) 0.16546(11) 0.0357(5) Uani 1 1 d U A .
H8 H -0.0508 0.1831 0.2105 0.043 Uiso 1 1 calc R . .
C9 C -0.0648(2) 0.27283(13) 0.14826(12) 0.0411(6) Uani 1 1 d U . .
H9 H -0.0833 0.3082 0.1818 0.049 Uiso 1 1 calc R A .
C10 C -0.0580(2) 0.29683(12) 0.08381(12) 0.0370(5) Uani 1 1 d U A .
H10 H -0.0709 0.3483 0.0726 0.044 Uiso 1 1 calc R . .
C11 C -0.0323(2) 0.24510(12) 0.03608(11) 0.0354(5) Uani 1 1 d U . .
H11 H -0.0291 0.2607 -0.0089 0.042 Uiso 1 1 calc R A .
C12 C -0.01069(17) 0.16970(11) 0.05240(10) 0.0274(4) Uani 1 1 d U A .
H12 H 0.0092 0.1350 0.0186 0.033 Uiso 1 1 calc R . .
C13 C 0.139(2) -0.0392(6) 0.1656(6) 0.0193(11) Uani 0.655(3) 1 d PDU A 1
C14 C 0.1649(12) -0.0940(4) 0.2140(6) 0.0231(10) Uani 0.655(3) 1 d PDU A 1
H26 H 0.1584 -0.0839 0.2600 0.028 Uiso 0.655(3) 1 calc PR A 1
C15 C 0.2003(16) -0.1624(7) 0.1909(9) 0.033(2) Uani 0.655(3) 1 d PDU A 1
H27 H 0.2224 -0.2042 0.2172 0.040 Uiso 0.655(3) 1 calc PR A 1
S1 S 0.19749(18) -0.15903(8) 0.10328(9) 0.0336(4) Uani 0.655(3) 1 d PU A 1
C16 C 0.154(2) -0.0689(8) 0.1033(6) 0.0262(13) Uani 0.655(3) 1 d PDU A 1
H28 H 0.1413 -0.0410 0.0638 0.031 Uiso 0.655(3) 1 calc PR A 1
C17 C 0.137(4) -0.0351(11) 0.1604(12) 0.0211(17) Uani 0.345(3) 1 d PDU A 2
C18 C 0.152(5) -0.0670(14) 0.0975(12) 0.0233(19) Uani 0.345(3) 1 d PDU A 2
H29 H 0.1396 -0.0418 0.0567 0.028 Uiso 0.345(3) 1 calc PR A 2
C19 C 0.1884(14) -0.1401(7) 0.1037(6) 0.035(2) Uani 0.345(3) 1 d PDU A 2
H30 H 0.2051 -0.1712 0.0667 0.042 Uiso 0.345(3) 1 calc PR A 2
S2 S 0.2010(8) -0.1705(4) 0.1847(5) 0.0362(10) Uani 0.345(3) 1 d PDU A 2
C20 C 0.159(2) -0.0832(8) 0.2121(12) 0.024(2) Uani 0.345(3) 1 d PDU A 2
H31 H 0.1524 -0.0699 0.2575 0.028 Uiso 0.345(3) 1 calc PR A 2
C21 C 0.19003(15) 0.09935(10) 0.15741(10) 0.0222(4) Uani 1 1 d U A .
O1 O 0.22677(13) 0.14744(8) 0.19279(8) 0.0329(4) Uani 1 1 d U . .
O2 O 0.21998(12) 0.08744(8) 0.09503(7) 0.0293(3) Uani 1 1 d U . .
C22 C 0.2977(2) 0.13849(15) 0.06823(14) 0.0467(7) Uani 1 1 d U A .
H13 H 0.3134 0.1242 0.0223 0.056 Uiso 1 1 calc R . .
H14 H 0.3627 0.1357 0.0947 0.056 Uiso 1 1 calc R . .
H15 H 0.2699 0.1904 0.0693 0.056 Uiso 1 1 calc R . .
P1 P -0.16196(4) -0.03215(3) 0.10363(2) 0.02119(14) Uani 1 1 d U A .
O3 O -0.11608(12) -0.03674(8) 0.03716(7) 0.0274(3) Uani 1 1 d U . .
O4 O -0.18762(11) -0.10932(8) 0.13946(8) 0.0308(3) Uani 1 1 d U . .
C23 C -0.0997(2) -0.15909(14) 0.15403(19) 0.0609(9) Uani 1 1 d DU A .
H16 H -0.0411 -0.1487 0.1227 0.073 Uiso 1 1 calc R . .
H17 H -0.0736 -0.1486 0.1994 0.073 Uiso 1 1 calc R . .
C24 C -0.1297(3) -0.23743(16) 0.1492(3) 0.0859(13) Uani 1 1 d DU . .
H18 H -0.0684 -0.2695 0.1598 0.103 Uiso 1 1 calc R A .
H19 H -0.1537 -0.2484 0.1040 0.103 Uiso 1 1 calc R . .
H20 H -0.1873 -0.2480 0.1805 0.103 Uiso 1 1 calc R . .
O5 O -0.27927(11) 0.00000(8) 0.10707(7) 0.0284(3) Uani 1 1 d U . .
C25 C -0.2985(2) 0.07393(13) 0.07793(13) 0.0374(5) Uani 1 1 d U A .
H21 H -0.2313 0.0949 0.0603 0.045 Uiso 1 1 calc R . .
H22 H -0.3258 0.1091 0.1121 0.045 Uiso 1 1 calc R . .
C26 C -0.3778(2) 0.0664(2) 0.02324(17) 0.0637(9) Uani 1 1 d U . .
H23 H -0.3916 0.1164 0.0039 0.076 Uiso 1 1 calc R A .
H24 H -0.4441 0.0455 0.0409 0.076 Uiso 1 1 calc R . .
H25 H -0.3497 0.0324 -0.0109 0.076 Uiso 1 1 calc R . .

loop_
_atom_site_aniso_label
_atom_site_aniso_U_11
_atom_site_aniso_U_22
_atom_site_aniso_U_33
_atom_site_aniso_U_23
_atom_site_aniso_U_13
_atom_site_aniso_U_12
C1 0.0215(9) 0.0178(9) 0.0196(9) 0.0005(7) 0.0015(7) 0.0000(7)
C2 0.0202(8) 0.0190(8) 0.0213(9) -0.0004(7) 0.0005(7) -0.0016(7)
C3 0.0239(9) 0.0268(9) 0.0202(9) -0.0019(7) -0.0005(8) -0.0010(8)
C4 0.0239(10) 0.0311(10) 0.0200(9) -0.0010(7) 0.0003(8) 0.0005(8)
C5 0.0225(9) 0.0370(11) 0.0211(9) 0.0004(8) 0.0028(8) 0.0001(8)
C6 0.0326(11) 0.0453(13) 0.0261(11) 0.0073(9) -0.0002(9) -0.0057(10)
N1 0.0203(8) 0.0261(8) 0.0187(8) 0.0007(6) 0.0009(6) -0.0037(6)
C7 0.0236(9) 0.0181(9) 0.0259(10) 0.0001(7) 0.0009(8) 0.0030(7)
C8 0.0531(14) 0.0290(11) 0.0249(10) 0.0002(8) 0.0043(10) 0.0131(10)
C9 0.0652(16) 0.0244(11) 0.0338(12) -0.0056(9) 0.0042(11) 0.0165(11)
C10 0.0503(14) 0.0200(10) 0.0406(12) 0.0013(9) -0.0044(11) 0.0075(9)
C11 0.0541(14) 0.0222(10) 0.0300(11) 0.0055(8) -0.0068(10) 0.0044(9)
C12 0.0369(11) 0.0202(9) 0.0252(10) -0.0008(7) 0.0023(9) 0.0030(8)
C13 0.0182(18) 0.0150(18) 0.025(2) 0.0027(19) 0.000(3) -0.0006(19)
C14 0.024(2) 0.017(2) 0.0288(18) 0.0089(19) -0.0036(16) 0.000(2)
C15 0.038(3) 0.030(4) 0.032(3) 0.008(3) -0.002(3) 0.000(3)
S1 0.0444(7) 0.0185(6) 0.0379(6) -0.0026(4) 0.0006(4) 0.0086(5)
C16 0.031(2) 0.0202(19) 0.027(3) 0.0035(19) -0.001(3) 0.0004(18)
C17 0.021(3) 0.019(3) 0.024(3) 0.009(3) -0.002(3) 0.000(3)
C18 0.028(3) 0.018(3) 0.025(4) 0.000(3) 0.000(4) 0.003(3)
C19 0.042(4) 0.030(4) 0.034(3) 0.001(3) 0.002(3) 0.002(4)
S2 0.0433(16) 0.0226(14) 0.043(2) 0.0004(11) -0.0008(15) 0.0056(12)
C20 0.024(3) 0.017(3) 0.030(3) 0.000(3) 0.000(3) 0.001(3)
C21 0.0223(9) 0.0176(8) 0.0267(10) 0.0010(7) -0.0011(7) 0.0006(7)
O1 0.0366(9) 0.0260(7) 0.0360(8) -0.0048(6) -0.0024(7) -0.0109(6)
O2 0.0333(8) 0.0243(7) 0.0303(8) -0.0022(6) 0.0093(6) -0.0108(6)
C22 0.0549(16) 0.0382(13) 0.0471(15) -0.0006(11) 0.0217(13) -0.0223(12)
P1 0.0207(2) 0.0193(2) 0.0236(3) 0.00007(18) 0.00070(19) -0.00194(17)
O3 0.0298(7) 0.0287(7) 0.0237(7) -0.0065(6) 0.0015(6) -0.0041(6)
O4 0.0260(7) 0.0230(7) 0.0434(9) 0.0080(6) 0.0010(6) -0.0044(6)
C23 0.0406(14) 0.0347(13) 0.107(3) 0.0267(15) -0.0043(15) 0.0036(11)
C24 0.066(2) 0.0368(16) 0.155(4) 0.013(2) 0.022(2) 0.0030(15)
O5 0.0216(7) 0.0283(7) 0.0353(8) 0.0018(6) -0.0014(6) 0.0002(6)
C25 0.0375(12) 0.0306(11) 0.0439(13) 0.0035(10) 0.0010(10) 0.0100(9)
C26 0.0387(15) 0.080(2) 0.072(2) 0.0356(18) -0.0140(14) -0.0039(15)

loop_
_atom_type_symbol
_atom_type_description
_atom_type_scat_dispersion_real
_atom_type_scat_dispersion_imag
_atom_type_scat_source
C C 0.0033 0.0016 'International Tables Vol C Tables 4.2.6.8 and 6.1.1.4'
H H 0.0000 0.0000 'International Tables Vol C Tables 4.2.6.8 and 6.1.1.4'
N N 0.0061 0.0033 'International Tables Vol C Tables 4.2.6.8 and 6.1.1.4'
O O 0.0106 0.0060 'International Tables Vol C Tables 4.2.6.8 and 6.1.1.4'
P P 0.1023 0.0942 'International Tables Vol C Tables 4.2.6.8 and 6.1.1.4'
S S 0.1246 0.1234 'International Tables Vol C Tables 4.2.6.8 and 6.1.1.4'

loop_
_geom_angle_atom_site_label_1
_geom_angle_atom_site_label_2
_geom_angle_atom_site_label_3
_geom_angle
N1 C1 C7 114.03(15)
N1 C1 C2 108.29(15)
C7 C1 C2 115.25(15)
N1 C1 H1 106.2
C7 C1 H1 106.2
C2 C1 H1 106.2
C17 C2 C3 114.8(10)
C17 C2 C21 108(2)
C3 C2 C21 108.47(15)
C17 C2 C13 4.3(14)
C3 C2 C13 110.6(5)
C21 C2 C13 109.8(10)
C17 C2 C1 106.5(17)
C3 C2 C1 111.45(15)
C21 C2 C1 107.01(15)
C13 C2 C1 109.4(8)
C4 C3 C2 112.48(16)
C4 C3 H2 109.1
C2 C3 H2 109.1
C4 C3 H3 109.1
C2 C3 H3 109.1
H2 C3 H3 107.8
C6 C4 C5 121.6(2)
C6 C4 C3 123.4(2)
C5 C4 C3 114.99(17)
N1 C5 C4 110.39(16)
N1 C5 H4 109.6
C4 C5 H4 109.6
N1 C5 H5 109.6
C4 C5 H5 109.6
H4 C5 H5 108.1
C4 C6 H6 120.0
C4 C6 H7 120.0
H6 C6 H7 120.0
C1 N1 C5 117.86(15)
C1 N1 P1 122.03(13)
C5 N1 P1 119.52(13)
C12 C7 C8 117.73(18)
C12 C7 C1 116.36(17)
C8 C7 C1 125.91(18)
C9 C8 C7 120.6(2)
C9 C8 H8 119.7
C7 C8 H8 119.7
C10 C9 C8 121.4(2)
C10 C9 H9 119.3
C8 C9 H9 119.3
C11 C10 C9 118.6(2)
C11 C10 H10 120.7
C9 C10 H10 120.7
C10 C11 C12 121.0(2)
C10 C11 H11 119.5
C12 C11 H11 119.5
C7 C12 C11 120.60(19)
C7 C12 H12 119.7
C11 C12 H12 119.7
C16 C13 C14 109.7(7)
C16 C13 C2 122.1(8)
C14 C13 C2 128.2(7)
C15 C14 C13 116.4(11)
C15 C14 H26 121.8
C13 C14 H26 121.8
C14 C15 S1 107.7(12)
C14 C15 H27 126.1
S1 C15 H27 126.1
C16 S1 C15 92.2(6)
C13 C16 S1 114.0(7)
C13 C16 H28 123.0
S1 C16 H28 123.0
C20 C17 C18 114.3(12)
C20 C17 C2 118.1(13)
C18 C17 C2 127.6(15)
C19 C18 C17 109.9(14)
C19 C18 H29 125.0
C17 C18 H29 125.0
C18 C19 S2 114.1(14)
C18 C19 H30 123.0
S2 C19 H30 123.0
C20 S2 C19 89.9(10)
C17 C20 S2 111.8(12)
C17 C20 H31 124.1
S2 C20 H31 124.1
O1 C21 O2 124.37(18)
O1 C21 C2 125.58(18)
O2 C21 C2 110.04(16)
C21 O2 C22 116.79(17)
O2 C22 H13 109.5
O2 C22 H14 109.5
H13 C22 H14 109.5
O2 C22 H15 109.5
H13 C22 H15 109.5
H14 C22 H15 109.5
O3 P1 O4 117.04(9)
O3 P1 O5 115.38(9)
O4 P1 O5 95.60(8)
O3 P1 N1 111.57(8)
O4 P1 N1 107.60(9)
O5 P1 N1 108.33(8)
C23 O4 P1 117.50(15)
C24 C23 O4 111.7(3)
C24 C23 H16 109.3
O4 C23 H16 109.3
C24 C23 H17 109.3
O4 C23 H17 109.3
H16 C23 H17 107.9
C23 C24 H18 109.5
C23 C24 H19 109.5
H18 C24 H19 109.5
C23 C24 H20 109.5
H18 C24 H20 109.5
H19 C24 H20 109.5
C25 O5 P1 117.37(14)
O5 C25 C26 109.4(2)
O5 C25 H21 109.8
C26 C25 H21 109.8
O5 C25 H22 109.8
C26 C25 H22 109.8
H21 C25 H22 108.2
C25 C26 H23 109.5
C25 C26 H24 109.5
H23 C26 H24 109.5
C25 C26 H25 109.5
H23 C26 H25 109.5
H24 C26 H25 109.5

loop_
_geom_bond_atom_site_label_1
_geom_bond_atom_site_label_2
_geom_bond_distance
C1 N1 1.467(2)
C1 C7 1.530(3)
C1 C2 1.566(3)
C1 H1 1.0000
C2 C17 1.500(10)
C2 C3 1.538(3)
C2 C21 1.539(3)
C2 C13 1.555(6)
C3 C4 1.508(3)
C3 H2 0.9900
C3 H3 0.9900
C4 C6 1.328(3)
C4 C5 1.504(3)
C5 N1 1.471(2)
C5 H4 0.9900
C5 H5 0.9900
C6 H6 0.9500
C6 H7 0.9500
N1 P1 1.6343(17)
C7 C12 1.384(3)
C7 C8 1.393(3)
C8 C9 1.381(3)
C8 H8 0.9500
C9 C10 1.370(3)
C9 H9 0.9500
C10 C11 1.365(3)
C10 H10 0.9500
C11 C12 1.396(3)
C11 H11 0.9500
C12 H12 0.9500
C13 C16 1.376(6)
C13 C14 1.414(6)
C14 C15 1.367(8)
C14 H26 0.9500
C15 S1 1.769(17)
C15 H27 0.9500
S1 C16 1.680(9)
C16 H28 0.9500
C17 C20 1.375(9)
C17 C18 1.401(9)
C18 C19 1.372(10)
C18 H29 0.9500
C19 S2 1.728(9)
C19 H30 0.9500
S2 C20 1.717(9)
C20 H31 0.9500
C21 O1 1.201(2)
C21 O2 1.331(2)
O2 C22 1.435(3)
C22 H13 0.9800
C22 H14 0.9800
C22 H15 0.9800
P1 O3 1.4627(15)
P1 O4 1.5743(15)
P1 O5 1.5841(15)
O4 C23 1.443(3)
C23 C24 1.435(3)
C23 H16 0.9900
C23 H17 0.9900
C24 H18 0.9800
C24 H19 0.9800
C24 H20 0.9800
O5 C25 1.450(3)
C25 C26 1.494(4)
C25 H21 0.9900
C25 H22 0.9900
C26 H23 0.9800
C26 H24 0.9800
C26 H25 0.9800
